data_7037547
loop_
_publ_author_name
'Kumar, Vikash'
'Ghosh, Somnath'
'Saini, Anoop Kumar'
'Mobin, Shaikh M.'
'Mondal, Biplab'

_publ_section_title
;
 Copper(ii) mediated phenol ring nitration by nitrogen dioxide.
;
_journal_issue 46
_journal_name_full 'Dalton transactions (Cambridge, England : 2003)'
_journal_page_first 19909
_journal_page_last 19917
_journal_paper_doi 10.1039/c5dt02318a
_journal_volume 44
_journal_year 2015
_chemical_formula_sum 'C31 H39 Cu N3 O6'
_chemical_formula_weight 613.19
_chemical_name_systematic
;
 ?
;
_space_group_IT_number 14
_symmetry_cell_setting monoclinic
_symmetry_space_group_name_Hall '-P 2yn'
_symmetry_space_group_name_H-M 'P 1 21/n 1'
_atom_sites_solution_hydrogens geom
_atom_sites_solution_primary direct
_atom_sites_solution_secondary difmap
_audit_creation_method SHELXL-97
_audit_update_record
;
2015-09-01 deposited with the CCDC.
2015-10-19 downloaded from the CCDC.
;
_cell_angle_alpha 90.00
_cell_angle_beta 95.880(2)
_cell_angle_gamma 90.00
_cell_formula_units_Z 4
_cell_length_a 13.3750(2)
_cell_length_b 14.3438(3)
_cell_length_c 17.9158(4)
_cell_measurement_reflns_used 9684
_cell_measurement_temperature 150(2)
_cell_measurement_theta_max 71.1410
_cell_measurement_theta_min 3.9420
_cell_volume 3419.03(12)
_computing_cell_refinement 'CrysAlis RED, Oxford Diffraction Ltd.,'
_computing_data_collection 'CrysAlis CCD, Oxford Diffraction Ltd.,'
_computing_data_reduction 'CrysAlis RED, Oxford Diffraction Ltd.,'
_computing_molecular_graphics Ortep3
_computing_publication_material Shelx97
_computing_structure_refinement 'SHELXL-97 (Sheldrick, 1997)'
_computing_structure_solution 'SHELXS-97 (Sheldrick, 1997)'
_diffrn_ambient_temperature 150(2)
_diffrn_detector_area_resol_mean 15.9948
_diffrn_measured_fraction_theta_full 0.989
_diffrn_measured_fraction_theta_max 0.989
_diffrn_measurement_device_type 'OXFORD DIFFRACTION SUPER NOVA'
_diffrn_measurement_method \w/q-scan
_diffrn_radiation_monochromator graphite
_diffrn_radiation_source 'Micro-Focus (Cu) X-ray Source'
_diffrn_radiation_type CuK\a
_diffrn_radiation_wavelength 1.5418
_diffrn_reflns_av_R_equivalents 0.0678
_diffrn_reflns_av_unetI/netI 0.0497
_diffrn_reflns_limit_h_max 16
_diffrn_reflns_limit_h_min -11
_diffrn_reflns_limit_k_max 16
_diffrn_reflns_limit_k_min -17
_diffrn_reflns_limit_l_max 20
_diffrn_reflns_limit_l_min -21
_diffrn_reflns_number 23317
_diffrn_reflns_theta_full 71.39
_diffrn_reflns_theta_max 71.39
_diffrn_reflns_theta_min 3.94
_exptl_absorpt_coefficient_mu 1.243
_exptl_absorpt_correction_T_max 0.7803
_exptl_absorpt_correction_T_min 0.6845
_exptl_absorpt_correction_type multi-scan
_exptl_absorpt_process_details
;
CrysAlis RED, Oxford Diffraction Ltd.,
Version 1.171.31.7 (release 18-10-2006 CrysAlis171 .NET)
(compiled Oct 18 2006,16:28:17)
Empirical absorption correction using spherical harmonics,
 implemented in SCALE3 ABSPACK scaling algorithm.
;
_exptl_crystal_colour BLUE
_exptl_crystal_density_diffrn 1.191
_exptl_crystal_density_method 'not measured'
_exptl_crystal_description BLOCK
_exptl_crystal_F_000 1292
_exptl_crystal_size_max 0.33
_exptl_crystal_size_mid 0.26
_exptl_crystal_size_min 0.21
_platon_squeeze_details
;
;
_refine_diff_density_max 1.187
_refine_diff_density_min -0.502
_refine_diff_density_rms 0.140
_refine_ls_extinction_method none
_refine_ls_goodness_of_fit_ref 1.103
_refine_ls_hydrogen_treatment RIDING
_refine_ls_matrix_type full
_refine_ls_number_parameters 382
_refine_ls_number_reflns 6580
_refine_ls_number_restraints 1
_refine_ls_restrained_S_all 1.103
_refine_ls_R_factor_all 0.0732
_refine_ls_R_factor_gt 0.0652
_refine_ls_shift/su_max 0.001
_refine_ls_shift/su_mean 0.000
_refine_ls_structure_factor_coef Fsqd
_refine_ls_weighting_details 'calc w=1/[\s^2^(Fo^2^)+(0.1227P)^2^+0.7802P] where P=(Fo^2^+2Fc^2^)/3'
_refine_ls_weighting_scheme calc
_refine_ls_wR_factor_gt 0.1813
_refine_ls_wR_factor_ref 0.1970
_reflns_number_gt 5488
_reflns_number_total 6580
_reflns_threshold_expression >2sigma(I)
_cod_data_source_file c5dt02318a2.cif
_cod_data_source_block iitg003
_cod_depositor_comments
;
The following automatic conversions were performed:

'_symmetry_cell_setting' value 'Monoclinic' changed to 'monoclinic'
according to
/usr/data/users/saulius/crontab/automatic-downloads/current/RSC/lib/dictionaries/cif_core.dic
dictionary named 'cif_core.dic' version 2.4.2 from 2011-04-26.

Automatic conversion script
Id: cif_fix_values 4268 2015-11-12 08:31:59Z antanas 
;
_cod_original_sg_symbol_H-M 'P 21/n'
_cod_database_code 7037547

loop_
_symmetry_equiv_pos_as_xyz
'x, y, z'
'-x+1/2, y+1/2, -z+1/2'
'-x, -y, -z'
'x-1/2, -y-1/2, z-1/2'

loop_
_atom_site_label
_atom_site_type_symbol
_atom_site_fract_x
_atom_site_fract_y
_atom_site_fract_z
_atom_site_U_iso_or_equiv
_atom_site_adp_type
_atom_site_occupancy
_atom_site_symmetry_multiplicity
_atom_site_calc_flag
_atom_site_refinement_flags
Cu1 Cu 0.85931(3) 0.04232(3) 0.952865(19) 0.03738(17) Uani 1 1 d .
O1 O 0.89106(16) 0.16075(14) 0.99764(11) 0.0483(5) Uani 1 1 d .
O2 O 0.68724(15) 0.07033(14) 0.90788(11) 0.0448(4) Uani 1 1 d D
O3 O 0.92173(15) 0.08562(15) 0.86592(11) 0.0503(5) Uani 1 1 d .
O4 O 0.78458(17) 0.13937(19) 0.79966(13) 0.0647(6) Uani 1 1 d .
O5 O 0.7285(4) 0.2527(3) 1.3015(2) 0.1261(16) Uani 1 1 d .
O6 O 0.7214(3) 0.3883(2) 1.2513(2) 0.1039(12) Uani 1 1 d .
N1 N 0.84998(17) -0.08939(16) 0.91711(13) 0.0447(5) Uani 1 1 d .
N2 N 0.80995(16) -0.01189(15) 1.04661(12) 0.0380(5) Uani 1 1 d .
N3 N 0.7413(3) 0.3047(3) 1.24933(19) 0.0773(10) Uani 1 1 d .
C1 C 0.8476(3) -0.1180(2) 0.84545(19) 0.0580(8) Uani 1 1 d .
H1 H 0.8637 -0.0746 0.8085 0.070 Uiso 1 1 calc R
C2 C 0.8227(3) -0.2083(3) 0.8233(2) 0.0730(10) Uani 1 1 d .
H2 H 0.8220 -0.2268 0.7724 0.088 Uiso 1 1 calc R
C3 C 0.7990(3) -0.2706(3) 0.8773(3) 0.0784(11) Uani 1 1 d .
H3 H 0.7804 -0.3328 0.8638 0.094 Uiso 1 1 calc R
C4 C 0.8024(3) -0.2425(2) 0.9507(2) 0.0642(9) Uani 1 1 d .
H4 H 0.7867 -0.2850 0.9885 0.077 Uiso 1 1 calc R
C5 C 0.8291(2) -0.1505(2) 0.96940(18) 0.0465(6) Uani 1 1 d .
C6 C 0.8376(2) -0.1127(2) 1.04791(16) 0.0459(6) Uani 1 1 d .
H6A H 0.7924 -0.1478 1.0781 0.055 Uiso 1 1 calc R
H6B H 0.9074 -0.1205 1.0715 0.055 Uiso 1 1 calc R
C7 C 0.8560(2) 0.1958(2) 1.05708(15) 0.0418(6) Uani 1 1 d .
C8 C 0.8346(2) 0.2934(2) 1.06133(16) 0.0461(6) Uani 1 1 d .
C9 C 0.7986(2) 0.3261(2) 1.12574(18) 0.0534(7) Uani 1 1 d .
H9 H 0.7848 0.3907 1.1301 0.064 Uiso 1 1 calc R
C10 C 0.7821(2) 0.2669(2) 1.18430(17) 0.0539(7) Uani 1 1 d .
C11 C 0.8013(2) 0.1720(2) 1.18108(16) 0.0502(7) Uani 1 1 d .
H11 H 0.7886 0.1321 1.2214 0.060 Uiso 1 1 calc R
C12 C 0.8392(2) 0.1366(2) 1.11825(15) 0.0429(6) Uani 1 1 d .
C13 C 0.8641(2) 0.03527(19) 1.11417(15) 0.0434(6) Uani 1 1 d .
H13A H 0.8460 0.0039 1.1602 0.052 Uiso 1 1 calc R
H13B H 0.9374 0.0282 1.1125 0.052 Uiso 1 1 calc R
C14 C 0.62395(18) -0.00449(18) 0.91400(14) 0.0372(5) Uani 1 1 d .
C15 C 0.55453(19) -0.03878(18) 0.85699(16) 0.0393(6) Uani 1 1 d .
C16 C 0.5008(2) -0.1183(2) 0.87420(18) 0.0488(6) Uani 1 1 d .
H16 H 0.4544 -0.1443 0.8361 0.059 Uiso 1 1 calc R
C17 C 0.5118(2) -0.1611(2) 0.94409(18) 0.0513(7) Uani 1 1 d .
C18 C 0.5775(2) -0.1227(2) 0.99950(17) 0.0462(6) Uani 1 1 d .
H18 H 0.5843 -0.1499 1.0481 0.055 Uiso 1 1 calc R
C19 C 0.63397(19) -0.04479(18) 0.98563(15) 0.0383(5) Uani 1 1 d .
C20 C 0.69932(19) 0.0003(2) 1.04820(14) 0.0413(6) Uani 1 1 d .
H20A H 0.6844 0.0679 1.0476 0.050 Uiso 1 1 calc R
H20B H 0.6806 -0.0249 1.0963 0.050 Uiso 1 1 calc R
C21 C 0.8765(2) 0.1330(2) 0.81296(16) 0.0495(7) Uani 1 1 d .
C22 C 0.9433(4) 0.1872(4) 0.7655(3) 0.0906(14) Uani 1 1 d .
H22A H 0.9018 0.2183 0.7246 0.136 Uiso 1 1 calc R
H22B H 0.9902 0.1445 0.7445 0.136 Uiso 1 1 calc R
H22C H 0.9811 0.2341 0.7966 0.136 Uiso 1 1 calc R
C23 C 0.4509(3) -0.2470(3) 0.9591(3) 0.0859(13) Uani 1 1 d .
H23A H 0.4840 -0.3025 0.9412 0.129 Uiso 1 1 calc R
H23B H 0.3833 -0.2414 0.9327 0.129 Uiso 1 1 calc R
H23C H 0.4461 -0.2526 1.0132 0.129 Uiso 1 1 calc R
C24 C 0.5333(2) 0.0070(2) 0.77910(16) 0.0508(7) Uani 1 1 d .
C25 C 0.5173(3) 0.1125(3) 0.7858(2) 0.0641(9) Uani 1 1 d .
H25A H 0.5781 0.1411 0.8111 0.096 Uiso 1 1 calc R
H25B H 0.4605 0.1242 0.8150 0.096 Uiso 1 1 calc R
H25C H 0.5031 0.1395 0.7356 0.096 Uiso 1 1 calc R
C26 C 0.6210(3) -0.0137(3) 0.73237(19) 0.0672(9) Uani 1 1 d .
H26A H 0.6056 0.0116 0.6817 0.101 Uiso 1 1 calc R
H26B H 0.6309 -0.0812 0.7295 0.101 Uiso 1 1 calc R
H26C H 0.6825 0.0154 0.7562 0.101 Uiso 1 1 calc R
C27 C 0.4386(3) -0.0338(3) 0.7350(2) 0.0752(11) Uani 1 1 d .
H27A H 0.3808 -0.0252 0.7638 0.113 Uiso 1 1 calc R
H27B H 0.4486 -0.1005 0.7265 0.113 Uiso 1 1 calc R
H27C H 0.4260 -0.0019 0.6866 0.113 Uiso 1 1 calc R
C28 C 0.8489(2) 0.3577(2) 0.99448(19) 0.0539(7) Uani 1 1 d .
C29 C 0.9583(3) 0.3549(3) 0.9763(3) 0.0786(11) Uani 1 1 d .
H29A H 1.0021 0.3803 1.0186 0.118 Uiso 1 1 calc R
H29B H 0.9653 0.3923 0.9313 0.118 Uiso 1 1 calc R
H29C H 0.9776 0.2903 0.9672 0.118 Uiso 1 1 calc R
C30 C 0.8214(4) 0.4592(2) 1.0109(3) 0.0809(12) Uani 1 1 d .
H30A H 0.7520 0.4619 1.0238 0.121 Uiso 1 1 calc R
H30B H 0.8278 0.4976 0.9664 0.121 Uiso 1 1 calc R
H30C H 0.8669 0.4828 1.0531 0.121 Uiso 1 1 calc R
C31 C 0.7784(3) 0.3259(3) 0.9263(2) 0.0657(9) Uani 1 1 d .
H31A H 0.7984 0.2636 0.9108 0.099 Uiso 1 1 calc R
H31B H 0.7825 0.3698 0.8849 0.099 Uiso 1 1 calc R
H31C H 0.7092 0.3237 0.9397 0.099 Uiso 1 1 calc R
H111 H 0.709(3) 0.079(3) 0.8684(16) 0.085(14) Uiso 1 1 d D

loop_
_atom_site_aniso_label
_atom_site_aniso_U_11
_atom_site_aniso_U_22
_atom_site_aniso_U_33
_atom_site_aniso_U_23
_atom_site_aniso_U_13
_atom_site_aniso_U_12
Cu1 0.0390(3) 0.0389(3) 0.0347(3) 0.00025(13) 0.00599(17) 0.00073(14)
O1 0.0605(12) 0.0436(10) 0.0431(10) -0.0012(8) 0.0162(9) -0.0085(9)
O2 0.0464(10) 0.0469(10) 0.0407(10) 0.0045(8) 0.0026(8) -0.0095(8)
O3 0.0508(11) 0.0545(12) 0.0480(11) 0.0052(9) 0.0167(9) 0.0058(9)
O4 0.0588(13) 0.0810(16) 0.0537(13) 0.0251(11) 0.0029(10) -0.0064(11)
O5 0.208(5) 0.108(3) 0.074(2) -0.0204(19) 0.071(3) -0.008(3)
O6 0.128(3) 0.083(2) 0.108(3) -0.0435(19) 0.052(2) -0.0056(19)
N1 0.0451(12) 0.0429(12) 0.0460(12) -0.0056(10) 0.0049(9) 0.0022(9)
N2 0.0415(11) 0.0370(11) 0.0349(10) 0.0020(8) 0.0009(8) 0.0006(8)
N3 0.088(2) 0.084(2) 0.064(2) -0.0303(17) 0.0268(17) -0.0145(18)
C1 0.070(2) 0.0571(18) 0.0478(16) -0.0128(14) 0.0103(14) 0.0043(15)
C2 0.084(2) 0.067(2) 0.068(2) -0.0262(19) 0.0056(19) 0.0062(19)
C3 0.088(3) 0.0481(19) 0.098(3) -0.024(2) 0.004(2) -0.0016(18)
C4 0.071(2) 0.0430(16) 0.079(2) -0.0052(15) 0.0077(17) 0.0011(14)
C5 0.0412(13) 0.0395(14) 0.0579(16) -0.0027(12) 0.0000(12) 0.0060(11)
C6 0.0519(15) 0.0386(14) 0.0465(15) 0.0069(11) 0.0023(12) -0.0006(11)
C7 0.0418(13) 0.0458(14) 0.0377(13) -0.0057(11) 0.0039(10) -0.0087(10)
C8 0.0487(14) 0.0440(14) 0.0446(14) -0.0072(11) 0.0001(11) -0.0111(11)
C9 0.0536(16) 0.0480(16) 0.0582(17) -0.0161(13) 0.0040(13) -0.0102(13)
C10 0.0534(16) 0.0635(19) 0.0449(15) -0.0192(13) 0.0053(12) -0.0087(14)
C11 0.0515(15) 0.0620(18) 0.0367(13) -0.0051(12) 0.0018(11) -0.0106(13)
C12 0.0407(13) 0.0464(15) 0.0406(13) -0.0018(11) -0.0013(10) -0.0056(11)
C13 0.0466(14) 0.0493(15) 0.0330(12) 0.0026(10) -0.0019(10) -0.0036(11)
C14 0.0339(12) 0.0375(13) 0.0405(13) 0.0015(10) 0.0059(10) 0.0012(9)
C15 0.0340(12) 0.0443(14) 0.0399(13) -0.0027(10) 0.0042(10) 0.0035(10)
C16 0.0401(13) 0.0510(16) 0.0538(16) -0.0065(13) -0.0019(11) -0.0041(11)
C17 0.0427(14) 0.0504(16) 0.0605(17) 0.0037(13) 0.0036(12) -0.0077(12)
C18 0.0398(13) 0.0494(15) 0.0501(15) 0.0086(12) 0.0075(11) -0.0041(11)
C19 0.0342(12) 0.0434(14) 0.0378(13) 0.0002(10) 0.0068(10) 0.0017(9)
C20 0.0417(13) 0.0482(15) 0.0345(12) -0.0001(10) 0.0060(10) -0.0022(11)
C21 0.0550(17) 0.0517(16) 0.0430(14) 0.0039(12) 0.0113(12) -0.0030(13)
C22 0.079(3) 0.111(4) 0.085(3) 0.043(3) 0.026(2) -0.010(2)
C23 0.076(2) 0.076(3) 0.101(3) 0.024(2) -0.013(2) -0.037(2)
C24 0.0498(15) 0.0621(18) 0.0393(14) 0.0000(13) -0.0008(11) 0.0013(13)
C25 0.068(2) 0.068(2) 0.0549(18) 0.0115(15) -0.0059(15) 0.0096(16)
C26 0.072(2) 0.088(3) 0.0428(16) -0.0040(16) 0.0131(15) -0.0005(19)
C27 0.067(2) 0.099(3) 0.055(2) 0.0023(18) -0.0177(17) -0.0059(19)
C28 0.0630(18) 0.0395(15) 0.0597(18) -0.0006(13) 0.0081(14) -0.0114(13)
C29 0.068(2) 0.073(2) 0.097(3) 0.023(2) 0.015(2) -0.0177(18)
C30 0.112(3) 0.0441(19) 0.086(3) 0.0025(17) 0.007(3) -0.0063(18)
C31 0.080(2) 0.062(2) 0.0543(18) 0.0096(15) 0.0004(16) -0.0133(17)

loop_
_atom_type_symbol
_atom_type_description
_atom_type_scat_dispersion_real
_atom_type_scat_dispersion_imag
_atom_type_scat_source
C C 0.0181 0.0091 'International Tables Vol C Tables 4.2.6.8 and 6.1.1.4'
H H 0.0000 0.0000 'International Tables Vol C Tables 4.2.6.8 and 6.1.1.4'
N N 0.0311 0.0180 'International Tables Vol C Tables 4.2.6.8 and 6.1.1.4'
O O 0.0492 0.0322 'International Tables Vol C Tables 4.2.6.8 and 6.1.1.4'
Cu Cu -1.9646 0.5888 'International Tables Vol C Tables 4.2.6.8 and 6.1.1.4'

loop_
_geom_angle_atom_site_label_1
_geom_angle_atom_site_label_2
_geom_angle_atom_site_label_3
_geom_angle
O1 Cu1 O3 87.54(9)
O1 Cu1 N1 169.20(10)
O3 Cu1 N1 93.62(10)
O1 Cu1 N2 94.06(8)
O3 Cu1 N2 172.96(9)
N1 Cu1 N2 83.54(9)
O1 Cu1 O2 99.04(8)
O3 Cu1 O2 98.84(8)
N1 Cu1 O2 91.40(8)
N2 Cu1 O2 87.69(8)
C7 O1 Cu1 126.99(17)
C14 O2 Cu1 114.82(15)
C14 O2 H111 118(4)
Cu1 O2 H111 84(3)
C21 O3 Cu1 124.01(18)
C5 N1 C1 118.9(3)
C5 N1 Cu1 114.08(19)
C1 N1 Cu1 126.2(2)
C6 N2 C20 111.0(2)
C6 N2 C13 108.9(2)
C20 N2 C13 109.1(2)
C6 N2 Cu1 106.50(16)
C20 N2 Cu1 112.29(15)
C13 N2 Cu1 108.90(16)
O5 N3 O6 121.6(3)
O5 N3 C10 118.9(4)
O6 N3 C10 119.4(4)
N1 C1 C2 122.7(3)
N1 C1 H1 118.6
C2 C1 H1 118.6
C3 C2 C1 118.1(3)
C3 C2 H2 120.9
C1 C2 H2 120.9
C4 C3 C2 119.7(3)
C4 C3 H3 120.2
C2 C3 H3 120.2
C3 C4 C5 119.3(4)
C3 C4 H4 120.4
C5 C4 H4 120.4
N1 C5 C4 121.3(3)
N1 C5 C6 114.8(2)
C4 C5 C6 123.9(3)
N2 C6 C5 109.9(2)
N2 C6 H6A 109.7
C5 C6 H6A 109.7
N2 C6 H6B 109.7
C5 C6 H6B 109.7
H6A C6 H6B 108.2
O1 C7 C12 119.8(3)
O1 C7 C8 120.6(2)
C12 C7 C8 119.6(2)
C9 C8 C7 117.8(3)
C9 C8 C28 121.9(3)
C7 C8 C28 120.2(2)
C8 C9 C10 121.5(3)
C8 C9 H9 119.3
C10 C9 H9 119.3
C9 C10 C11 121.7(3)
C9 C10 N3 119.0(3)
C11 C10 N3 119.3(3)
C12 C11 C10 118.7(3)
C12 C11 H11 120.7
C10 C11 H11 120.7
C11 C12 C7 120.7(3)
C11 C12 C13 120.0(3)
C7 C12 C13 119.3(2)
C12 C13 N2 112.7(2)
C12 C13 H13A 109.1
N2 C13 H13A 109.1
C12 C13 H13B 109.1
N2 C13 H13B 109.1
H13A C13 H13B 107.8
O2 C14 C15 125.7(2)
O2 C14 C19 113.1(2)
C15 C14 C19 121.2(2)
C14 C15 C16 116.3(2)
C14 C15 C24 123.9(2)
C16 C15 C24 119.7(3)
C17 C16 C15 123.3(3)
C17 C16 H16 118.3
C15 C16 H16 118.3
C18 C17 C16 118.4(3)
C18 C17 C23 120.9(3)
C16 C17 C23 120.7(3)
C17 C18 C19 121.0(3)
C17 C18 H18 119.5
C19 C18 H18 119.5
C18 C19 C14 119.6(3)
C18 C19 C20 120.1(2)
C14 C19 C20 120.1(2)
N2 C20 C19 116.0(2)
N2 C20 H20A 108.3
C19 C20 H20A 108.3
N2 C20 H20B 108.3
C19 C20 H20B 108.3
H20A C20 H20B 107.4
O4 C21 O3 125.1(3)
O4 C21 C22 119.2(3)
O3 C21 C22 115.6(3)
C21 C22 H22A 109.5
C21 C22 H22B 109.5
H22A C22 H22B 109.5
C21 C22 H22C 109.5
H22A C22 H22C 109.5
H22B C22 H22C 109.5
C17 C23 H23A 109.5
C17 C23 H23B 109.5
H23A C23 H23B 109.5
C17 C23 H23C 109.5
H23A C23 H23C 109.5
H23B C23 H23C 109.5
C25 C24 C26 110.7(3)
C25 C24 C27 107.5(3)
C26 C24 C27 106.3(3)
C25 C24 C15 111.3(2)
C26 C24 C15 109.3(3)
C27 C24 C15 111.5(3)
C24 C25 H25A 109.5
C24 C25 H25B 109.5
H25A C25 H25B 109.5
C24 C25 H25C 109.5
H25A C25 H25C 109.5
H25B C25 H25C 109.5
C24 C26 H26A 109.5
C24 C26 H26B 109.5
H26A C26 H26B 109.5
C24 C26 H26C 109.5
H26A C26 H26C 109.5
H26B C26 H26C 109.5
C24 C27 H27A 109.5
C24 C27 H27B 109.5
H27A C27 H27B 109.5
C24 C27 H27C 109.5
H27A C27 H27C 109.5
H27B C27 H27C 109.5
C29 C28 C31 110.2(3)
C29 C28 C30 108.6(3)
C31 C28 C30 107.2(3)
C29 C28 C8 110.3(3)
C31 C28 C8 109.0(2)
C30 C28 C8 111.6(3)
C28 C29 H29A 109.5
C28 C29 H29B 109.5
H29A C29 H29B 109.5
C28 C29 H29C 109.5
H29A C29 H29C 109.5
H29B C29 H29C 109.5
C28 C30 H30A 109.5
C28 C30 H30B 109.5
H30A C30 H30B 109.5
C28 C30 H30C 109.5
H30A C30 H30C 109.5
H30B C30 H30C 109.5
C28 C31 H31A 109.5
C28 C31 H31B 109.5
H31A C31 H31B 109.5
C28 C31 H31C 109.5
H31A C31 H31C 109.5
H31B C31 H31C 109.5

loop_
_geom_bond_atom_site_label_1
_geom_bond_atom_site_label_2
_geom_bond_distance
Cu1 O1 1.908(2)
Cu1 O3 1.9430(19)
Cu1 N1 1.995(2)
Cu1 N2 2.022(2)
Cu1 O2 2.393(2)
O1 C7 1.307(3)
O2 C14 1.378(3)
O2 H111 0.802(19)
O3 C21 1.269(4)
O4 C21 1.231(4)
O5 N3 1.222(5)
O6 N3 1.230(5)
N1 C5 1.333(4)
N1 C1 1.345(4)
N2 C6 1.492(3)
N2 C20 1.493(3)
N2 C13 1.506(3)
N3 C10 1.442(4)
C1 C2 1.385(5)
C1 H1 0.9500
C2 C3 1.378(6)
C2 H2 0.9500
C3 C4 1.372(6)
C3 H3 0.9500
C4 C5 1.399(4)
C4 H4 0.9500
C5 C6 1.501(4)
C6 H6A 0.9900
C6 H6B 0.9900
C7 C12 1.422(4)
C7 C8 1.432(4)
C8 C9 1.378(4)
C8 C28 1.540(4)
C9 C10 1.385(5)
C9 H9 0.9500
C10 C11 1.388(5)
C11 C12 1.378(4)
C11 H11 0.9500
C12 C13 1.495(4)
C13 H13A 0.9900
C13 H13B 0.9900
C14 C15 1.398(4)
C14 C19 1.401(4)
C15 C16 1.400(4)
C15 C24 1.542(4)
C16 C17 1.389(4)
C16 H16 0.9500
C17 C18 1.372(4)
C17 C23 1.516(4)
C18 C19 1.386(4)
C18 H18 0.9500
C19 C20 1.496(4)
C20 H20A 0.9900
C20 H20B 0.9900
C21 C22 1.511(4)
C22 H22A 0.9800
C22 H22B 0.9800
C22 H22C 0.9800
C23 H23A 0.9800
C23 H23B 0.9800
C23 H23C 0.9800
C24 C25 1.534(5)
C24 C26 1.538(5)
C24 C27 1.539(5)
C25 H25A 0.9800
C25 H25B 0.9800
C25 H25C 0.9800
C26 H26A 0.9800
C26 H26B 0.9800
C26 H26C 0.9800
C27 H27A 0.9800
C27 H27B 0.9800
C27 H27C 0.9800
C28 C29 1.533(5)
C28 C31 1.534(5)
C28 C30 1.537(5)
C29 H29A 0.9800
C29 H29B 0.9800
C29 H29C 0.9800
C30 H30A 0.9800
C30 H30B 0.9800
C30 H30C 0.9800
C31 H31A 0.9800
C31 H31B 0.9800
C31 H31C 0.9800

loop_
_geom_torsion_atom_site_label_1
_geom_torsion_atom_site_label_2
_geom_torsion_atom_site_label_3
_geom_torsion_atom_site_label_4
_geom_torsion
O3 Cu1 O1 C7 166.4(2)
N1 Cu1 O1 C7 -97.2(5)
N2 Cu1 O1 C7 -20.5(2)
O2 Cu1 O1 C7 67.8(2)
O1 Cu1 O2 C14 -141.97(17)
O3 Cu1 O2 C14 129.14(17)
N1 Cu1 O2 C14 35.25(18)
N2 Cu1 O2 C14 -48.22(17)
O1 Cu1 O3 C21 -85.2(2)
N1 Cu1 O3 C21 105.6(2)
N2 Cu1 O3 C21 171.6(7)
O2 Cu1 O3 C21 13.6(3)
O1 Cu1 N1 C5 70.5(5)
O3 Cu1 N1 C5 166.39(19)
N2 Cu1 N1 C5 -7.14(19)
O2 Cu1 N1 C5 -94.66(19)
O1 Cu1 N1 C1 -120.1(5)
O3 Cu1 N1 C1 -24.2(3)
N2 Cu1 N1 C1 162.3(3)
O2 Cu1 N1 C1 74.7(3)
O1 Cu1 N2 C6 -145.90(17)
O3 Cu1 N2 C6 -43.0(8)
N1 Cu1 N2 C6 23.53(17)
O2 Cu1 N2 C6 115.20(16)
O1 Cu1 N2 C20 92.43(18)
O3 Cu1 N2 C20 -164.7(7)
N1 Cu1 N2 C20 -98.14(18)
O2 Cu1 N2 C20 -6.47(17)
O1 Cu1 N2 C13 -28.55(17)
O3 Cu1 N2 C13 74.3(8)
N1 Cu1 N2 C13 140.88(18)
O2 Cu1 N2 C13 -127.45(17)
C5 N1 C1 C2 1.1(5)
Cu1 N1 C1 C2 -167.8(3)
N1 C1 C2 C3 0.4(6)
C1 C2 C3 C4 -1.2(6)
C2 C3 C4 C5 0.5(6)
C1 N1 C5 C4 -1.8(4)
Cu1 N1 C5 C4 168.4(2)
C1 N1 C5 C6 177.8(3)
Cu1 N1 C5 C6 -12.0(3)
C3 C4 C5 N1 1.0(5)
C3 C4 C5 C6 -178.5(3)
C20 N2 C6 C5 87.3(3)
C13 N2 C6 C5 -152.5(2)
Cu1 N2 C6 C5 -35.2(3)
N1 C5 C6 N2 32.2(3)
C4 C5 C6 N2 -148.2(3)
Cu1 O1 C7 C12 37.2(4)
Cu1 O1 C7 C8 -143.0(2)
O1 C7 C8 C9 -179.5(3)
C12 C7 C8 C9 0.3(4)
O1 C7 C8 C28 2.4(4)
C12 C7 C8 C28 -177.9(2)
C7 C8 C9 C10 -0.9(4)
C28 C8 C9 C10 177.2(3)
C8 C9 C10 C11 0.3(5)
C8 C9 C10 N3 -178.1(3)
O5 N3 C10 C9 -178.6(4)
O6 N3 C10 C9 0.6(5)
O5 N3 C10 C11 2.9(6)
O6 N3 C10 C11 -177.8(4)
C9 C10 C11 C12 0.9(5)
N3 C10 C11 C12 179.3(3)
C10 C11 C12 C7 -1.5(4)
C10 C11 C12 C13 177.9(3)
O1 C7 C12 C11 -179.3(3)
C8 C7 C12 C11 1.0(4)
O1 C7 C12 C13 1.2(4)
C8 C7 C12 C13 -178.5(2)
C11 C12 C13 N2 123.6(3)
C7 C12 C13 N2 -56.9(3)
C6 N2 C13 C12 -178.9(2)
C20 N2 C13 C12 -57.6(3)
Cu1 N2 C13 C12 65.3(2)
Cu1 O2 C14 C15 -131.3(2)
Cu1 O2 C14 C19 49.6(2)
O2 C14 C15 C16 177.2(2)
C19 C14 C15 C16 -3.8(4)
O2 C14 C15 C24 -4.3(4)
C19 C14 C15 C24 174.7(2)
C14 C15 C16 C17 1.8(4)
C24 C15 C16 C17 -176.8(3)
C15 C16 C17 C18 1.1(5)
C15 C16 C17 C23 179.8(3)
C16 C17 C18 C19 -2.0(4)
C23 C17 C18 C19 179.3(3)
C17 C18 C19 C14 0.0(4)
C17 C18 C19 C20 175.4(3)
O2 C14 C19 C18 -177.9(2)
C15 C14 C19 C18 3.0(4)
O2 C14 C19 C20 6.8(3)
C15 C14 C19 C20 -172.4(2)
C6 N2 C20 C19 -58.4(3)
C13 N2 C20 C19 -178.5(2)
Cu1 N2 C20 C19 60.7(3)
C18 C19 C20 N2 108.6(3)
C14 C19 C20 N2 -76.1(3)
Cu1 O3 C21 O4 -18.1(5)
Cu1 O3 C21 C22 159.8(3)
C14 C15 C24 C25 -47.8(4)
C16 C15 C24 C25 130.6(3)
C14 C15 C24 C26 74.8(4)
C16 C15 C24 C26 -106.7(3)
C14 C15 C24 C27 -167.9(3)
C16 C15 C24 C27 10.5(4)
C9 C8 C28 C29 122.5(3)
C7 C8 C28 C29 -59.5(4)
C9 C8 C28 C31 -116.4(3)
C7 C8 C28 C31 61.6(4)
C9 C8 C28 C30 1.8(4)
C7 C8 C28 C30 179.8(3)

loop_
_platon_squeeze_void_nr
_platon_squeeze_void_average_x
_platon_squeeze_void_average_y
_platon_squeeze_void_average_z
_platon_squeeze_void_volume
_platon_squeeze_void_count_electrons
_platon_squeeze_void_content
1 0.000 0.000 0.500 330 72 ' '
2 0.500 0.500 1.000 331 72 ' '
